data_4316859
loop_
_publ_author_name
'S. M. Ibrahim Al-Rafia'
'Paul A. Lummis'
'Michael J. Ferguson'
'Robert McDonald'
'Eric Rivard'

_publ_contact_author_address
;
Department of Chemistry
University of Alberta
Edmonton
AB T6G 2G2
CANADA
;
_publ_contact_author_email ERIVARD@UALBERTA.CA
_publ_contact_author_name 'E. Rivard'
_publ_section_title
;
 Low-Coordinate Germylene and Stannylene Heterocycles featuring Sterically
 Tunable Bis(amido)silyl Ligands
;
_journal_name_full 'Inorganic Chemistry'
_journal_page_first 9709
_journal_page_last 9717
_journal_paper_doi 10.1021/ic101485a
_journal_volume 49
_journal_year 2010
_chemical_formula_moiety 'C84 H88 Ge2 N4 S2 Si6, 2(C4 H10 O)'
_chemical_formula_sum 'C92 H108 Ge2 N4 O2 S2 Si6'
_chemical_formula_weight 1679.66
_chemical_name_common 'Compound 9'
_chemical_name_systematic
; 
 ? 
;
_space_group_IT_number 2
_symmetry_cell_setting triclinic
_symmetry_space_group_name_Hall '-P 1'
_symmetry_space_group_name_H-M 'P -1'
_atom_sites_solution_hydrogens geom
_atom_sites_solution_primary direct
_atom_sites_solution_secondary difmap
_audit_creation_method SHELXL-97
_cell_angle_alpha 65.862(2)
_cell_angle_beta 72.296(2)
_cell_angle_gamma 71.013(2)
_cell_formula_units_Z 1
_cell_length_a 11.766(2)
_cell_length_b 13.955(3)
_cell_length_c 15.759(3)
_cell_measurement_reflns_used 9824
_cell_measurement_temperature 173(2)
_cell_measurement_theta_max 27.63
_cell_measurement_theta_min 2.53
_cell_volume 2188.5(7)
_computing_cell_refinement 'Bruker SAINT'
_computing_data_collection 'Bruker APEX2'
_computing_data_reduction 'Bruker SAINT'
_computing_molecular_graphics 'Bruker SHELXTL'
_computing_publication_material 'Bruker SHELXTL'
_computing_structure_refinement 'SHELXL-97 (Sheldrick, 2008)'
_computing_structure_solution 'SHELXS-97 (Sheldrick, 2008)'
_diffrn_ambient_temperature 173(2)
_diffrn_measured_fraction_theta_full 0.987
_diffrn_measured_fraction_theta_max 0.987
_diffrn_measurement_device_type 'Bruker APEX-II CCD'
_diffrn_measurement_method '\w scans'
_diffrn_radiation_monochromator graphite
_diffrn_radiation_source 'fine-focus sealed tube'
_diffrn_radiation_type MoK\a
_diffrn_radiation_wavelength 0.71073
_diffrn_reflns_av_R_equivalents 0.0096
_diffrn_reflns_av_sigmaI/netI 0.0146
_diffrn_reflns_limit_h_max 15
_diffrn_reflns_limit_h_min -15
_diffrn_reflns_limit_k_max 18
_diffrn_reflns_limit_k_min -17
_diffrn_reflns_limit_l_max 20
_diffrn_reflns_limit_l_min -20
_diffrn_reflns_number 19736
_diffrn_reflns_theta_full 27.65
_diffrn_reflns_theta_max 27.65
_diffrn_reflns_theta_min 1.64
_exptl_absorpt_coefficient_mu 0.866
_exptl_absorpt_correction_T_max 0.7216
_exptl_absorpt_correction_T_min 0.6616
_exptl_absorpt_correction_type numerical
_exptl_absorpt_process_details 'SADABS (Sheldrick, 2008)'
_exptl_crystal_colour colourless
_exptl_crystal_density_diffrn 1.274
_exptl_crystal_density_method 'not measured'
_exptl_crystal_description prism
_exptl_crystal_F_000 884
_exptl_crystal_size_max 0.52
_exptl_crystal_size_mid 0.45
_exptl_crystal_size_min 0.40
_refine_diff_density_max 0.995
_refine_diff_density_min -0.330
_refine_diff_density_rms 0.057
_refine_ls_extinction_method none
_refine_ls_goodness_of_fit_ref 1.065
_refine_ls_hydrogen_treatment constr
_refine_ls_matrix_type full
_refine_ls_number_parameters 530
_refine_ls_number_reflns 10089
_refine_ls_number_restraints 14
_refine_ls_restrained_S_all 1.068
_refine_ls_R_factor_all 0.0331
_refine_ls_R_factor_gt 0.0313
_refine_ls_shift/su_max 0.008
_refine_ls_shift/su_mean 0.000
_refine_ls_structure_factor_coef Fsqd
_refine_ls_weighting_details 'calc w=1/[\s^2^(Fo^2^)+(0.0508P)^2^+1.0759P] where P=(Fo^2^+2Fc^2^)/3'
_refine_ls_weighting_scheme calc
_refine_ls_wR_factor_gt 0.0888
_refine_ls_wR_factor_ref 0.0903
_reflns_number_gt 9505
_reflns_number_total 10089
_reflns_threshold_expression I>2\s(I)
_cod_data_source_file ic101485a_si_001_10.cif
_cod_data_source_block 9
_cod_depositor_comments
;
The following automatic conversions were performed:

'_symmetry_cell_setting' value 'Triclinic' changed to 'triclinic'
according to the built-in table from CIF Core dictionary named
'cif_core.dic' version 2.4.1 from 2010-06-29.

Automatic conversion script
Id: cif_fix_values 1646 2011-03-28 12:23:43Z adriana 
;
_cod_database_code 4316859

loop_
_symmetry_equiv_pos_as_xyz
'x, y, z'
'-x, -y, -z'

loop_
_atom_site_label
_atom_site_type_symbol
_atom_site_fract_x
_atom_site_fract_y
_atom_site_fract_z
_atom_site_U_iso_or_equiv
_atom_site_adp_type
_atom_site_occupancy
_atom_site_symmetry_multiplicity
_atom_site_calc_flag
_atom_site_refinement_flags
_atom_site_disorder_assembly
_atom_site_disorder_group
Ge Ge 0.005964(14) 0.436127(12) 0.103732(10) 0.02288(6) Uani 1 1 d . . .
S S 0.11113(4) 0.55221(3) -0.00908(3) 0.02874(9) Uani 1 1 d . . .
Si1 Si -0.14767(4) 0.55425(3) 0.26495(3) 0.02469(9) Uani 1 1 d . . .
Si2 Si 0.21221(4) 0.20561(3) 0.14365(3) 0.02509(9) Uani 1 1 d . . .
Si3 Si -0.01488(4) 0.31057(4) 0.27966(3) 0.02734(10) Uani 1 1 d . . .
N1 N -0.07135(12) 0.44977(10) 0.22106(9) 0.0245(2) Uani 1 1 d . . .
N2 N 0.08139(12) 0.29820(10) 0.17224(9) 0.0244(2) Uani 1 1 d . . .
C1 C 0.07328(19) 0.27055(17) 0.37466(13) 0.0425(4) Uani 1 1 d . . .
H1 H 0.1383 0.2054 0.3679 0.051 Uiso 1 1 calc R . .
C2 C 0.0019(2) 0.23277(19) 0.47650(14) 0.0543(6) Uani 1 1 d . . .
H2A H 0.0545 0.2166 0.5207 0.065 Uiso 1 1 calc R . .
H2B H -0.0239 0.1677 0.4882 0.065 Uiso 1 1 calc R . .
H2C H -0.0705 0.2898 0.4859 0.065 Uiso 1 1 calc R . .
C3 C 0.1427(2) 0.3524(2) 0.35886(17) 0.0571(6) Uani 1 1 d . . .
H3A H 0.1850 0.3279 0.4115 0.069 Uiso 1 1 calc R . .
H3B H 0.0851 0.4222 0.3557 0.069 Uiso 1 1 calc R . .
H3C H 0.2031 0.3603 0.2992 0.069 Uiso 1 1 calc R . .
C4 C -0.14110(17) 0.23673(14) 0.32330(13) 0.0380(4) Uani 1 1 d . . .
H4 H -0.1930 0.2527 0.3814 0.046 Uiso 1 1 calc R . .
C5 C -0.0929(2) 0.11350(16) 0.35343(18) 0.0524(5) Uani 1 1 d . . .
H5A H -0.1615 0.0784 0.3879 0.063 Uiso 1 1 calc R . .
H5B H -0.0341 0.0904 0.3946 0.063 Uiso 1 1 calc R . .
H5C H -0.0522 0.0932 0.2969 0.063 Uiso 1 1 calc R . .
C6 C -0.2253(2) 0.27583(19) 0.25260(18) 0.0509(5) Uani 1 1 d . . .
H6A H -0.2909 0.2366 0.2801 0.061 Uiso 1 1 calc R . .
H6B H -0.1776 0.2626 0.1939 0.061 Uiso 1 1 calc R . .
H6C H -0.2612 0.3533 0.2385 0.061 Uiso 1 1 calc R . .
C11 C -0.20339(15) 0.49752(13) 0.39690(11) 0.0279(3) Uani 1 1 d . . .
C12 C -0.30619(16) 0.45288(14) 0.43112(12) 0.0320(3) Uani 1 1 d . . .
H12 H -0.3452 0.4510 0.3873 0.038 Uiso 1 1 calc R . .
C13 C -0.35259(17) 0.41119(15) 0.52802(14) 0.0377(4) Uani 1 1 d . . .
H13 H -0.4224 0.3812 0.5496 0.045 Uiso 1 1 calc R . .
C14 C -0.29718(19) 0.41351(16) 0.59260(13) 0.0416(4) Uani 1 1 d . . .
H14 H -0.3284 0.3845 0.6587 0.050 Uiso 1 1 calc R . .
C15 C -0.1968(2) 0.45779(17) 0.56124(14) 0.0436(4) Uani 1 1 d . . .
H15 H -0.1586 0.4593 0.6057 0.052 Uiso 1 1 calc R . .
C16 C -0.15106(17) 0.50041(15) 0.46434(13) 0.0355(4) Uani 1 1 d . . .
H16 H -0.0828 0.5322 0.4435 0.043 Uiso 1 1 calc R . .
C21 C -0.29238(15) 0.63369(13) 0.21874(12) 0.0296(3) Uani 1 1 d . . .
C22 C -0.33546(16) 0.60627(15) 0.16090(13) 0.0361(4) Uani 1 1 d . . .
H22 H -0.2863 0.5494 0.1380 0.043 Uiso 1 1 calc R . .
C23 C -0.44952(18) 0.66039(18) 0.13558(15) 0.0433(4) Uani 1 1 d . . .
H23 H -0.4777 0.6397 0.0965 0.052 Uiso 1 1 calc R . .
C24 C -0.52103(17) 0.74369(18) 0.16726(15) 0.0465(5) Uani 1 1 d . . .
H24 H -0.5981 0.7813 0.1493 0.056 Uiso 1 1 calc R . .
C25 C -0.48102(19) 0.77252(18) 0.22495(17) 0.0487(5) Uani 1 1 d . . .
H25 H -0.5305 0.8300 0.2469 0.058 Uiso 1 1 calc R . .
C26 C -0.36828(18) 0.71753(16) 0.25106(15) 0.0411(4) Uani 1 1 d . . .
H26 H -0.3421 0.7373 0.2918 0.049 Uiso 1 1 calc R . .
C31 C -0.04122(16) 0.64197(13) 0.24167(12) 0.0301(3) Uani 1 1 d . . .
C32 C -0.07791(18) 0.72763(16) 0.27668(16) 0.0412(4) Uani 1 1 d . . .
H32 H -0.1578 0.7409 0.3140 0.049 Uiso 1 1 calc R . .
C33 C 0.0001(2) 0.79308(17) 0.25787(17) 0.0466(5) Uani 1 1 d . . .
H33 H -0.0268 0.8506 0.2821 0.056 Uiso 1 1 calc R . .
C34 C 0.1166(2) 0.77503(18) 0.20422(16) 0.0462(5) Uani 1 1 d . . .
H34 H 0.1691 0.8212 0.1901 0.055 Uiso 1 1 calc R . .
C35 C 0.15673(19) 0.68966(18) 0.17111(14) 0.0438(4) Uani 1 1 d . . .
H35 H 0.2375 0.6758 0.1354 0.053 Uiso 1 1 calc R . .
C36 C 0.07823(17) 0.62408(16) 0.19033(13) 0.0356(4) Uani 1 1 d . . .
H36 H 0.1071 0.5652 0.1677 0.043 Uiso 1 1 calc R . .
C41 C 0.35438(15) 0.25655(14) 0.11355(12) 0.0325(3) Uani 1 1 d . . .
C42 C 0.34998(18) 0.35763(16) 0.11322(14) 0.0401(4) Uani 1 1 d . . .
H42 H 0.2727 0.4055 0.1234 0.048 Uiso 1 1 calc R . .
C43 C 0.4569(2) 0.3899(2) 0.09822(18) 0.0552(6) Uani 1 1 d . . .
H43 H 0.4520 0.4589 0.0990 0.066 Uiso 1 1 calc R . .
C44 C 0.5701(2) 0.3219(2) 0.08227(18) 0.0613(7) Uani 1 1 d . . .
H44 H 0.6430 0.3439 0.0721 0.074 Uiso 1 1 calc R . .
C45 C 0.5769(2) 0.2220(2) 0.08121(18) 0.0591(6) Uani 1 1 d . . .
H45 H 0.6546 0.1755 0.0690 0.071 Uiso 1 1 calc R . .
C46 C 0.47016(18) 0.18955(18) 0.09801(16) 0.0470(5) Uani 1 1 d . . .
H46 H 0.4761 0.1196 0.0990 0.056 Uiso 1 1 calc R . .
C51 C 0.23825(15) 0.07692(13) 0.24748(12) 0.0290(3) Uani 1 1 d . . .
C52 C 0.30552(17) 0.06401(14) 0.31230(13) 0.0349(4) Uani 1 1 d . . .
H52 H 0.3386 0.1217 0.3038 0.042 Uiso 1 1 calc R . .
C53 C 0.32524(19) -0.03091(16) 0.38874(14) 0.0416(4) Uani 1 1 d . . .
H53 H 0.3705 -0.0375 0.4323 0.050 Uiso 1 1 calc R . .
C54 C 0.27868(19) -0.11574(15) 0.40118(13) 0.0429(4) Uani 1 1 d . . .
H54 H 0.2911 -0.1805 0.4539 0.052 Uiso 1 1 calc R . .
C55 C 0.21435(19) -0.10684(15) 0.33743(14) 0.0407(4) Uani 1 1 d . . .
H55 H 0.1834 -0.1657 0.3457 0.049 Uiso 1 1 calc R . .
C56 C 0.19471(17) -0.01158(14) 0.26095(13) 0.0338(4) Uani 1 1 d . . .
H56 H 0.1509 -0.0064 0.2170 0.041 Uiso 1 1 calc R . .
C61 C 0.19320(17) 0.16350(13) 0.05133(12) 0.0316(3) Uani 1 1 d . . .
C62 C 0.2920(2) 0.11426(18) -0.00375(16) 0.0485(5) Uani 1 1 d . . .
H62 H 0.3731 0.1129 -0.0033 0.058 Uiso 1 1 calc R . .
C63 C 0.2738(3) 0.0668(2) -0.05960(18) 0.0604(6) Uani 1 1 d . . .
H63 H 0.3426 0.0335 -0.0966 0.072 Uiso 1 1 calc R . .
C64 C 0.1587(3) 0.06763(19) -0.06177(16) 0.0557(6) Uani 1 1 d . . .
H64 H 0.1476 0.0332 -0.0986 0.067 Uiso 1 1 calc R . .
C65 C 0.0586(2) 0.11854(19) -0.01040(18) 0.0532(5) Uani 1 1 d . . .
H65 H -0.0220 0.1211 -0.0130 0.064 Uiso 1 1 calc R . .
C66 C 0.07626(19) 0.16634(16) 0.04550(15) 0.0423(4) Uani 1 1 d . . .
H66 H 0.0068 0.2017 0.0805 0.051 Uiso 1 1 calc R . .
O1S O 0.3859(3) 0.1517(3) 0.5674(2) 0.0669(8) Uani 0.60 1 d PD A 1
C1S C 0.3271(13) 0.0066(9) 0.7102(5) 0.093(3) Uani 0.60 1 d PD A 1
H1SA H 0.3015 -0.0613 0.7327 0.112 Uiso 0.60 1 calc PR A 1
H1SB H 0.2633 0.0578 0.7373 0.112 Uiso 0.60 1 calc PR A 1
H1SC H 0.4038 -0.0070 0.7301 0.112 Uiso 0.60 1 calc PR A 1
C2S C 0.3467(6) 0.0537(4) 0.6028(5) 0.0783(17) Uani 0.60 1 d PD A 1
H2SA H 0.4091 0.0009 0.5757 0.094 Uiso 0.60 1 calc PR A 1
H2SB H 0.2691 0.0675 0.5829 0.094 Uiso 0.60 1 calc PR A 1
C3S C 0.4191(5) 0.1912(4) 0.4656(3) 0.0774(14) Uani 0.60 1 d PD A 1
H3SA H 0.3490 0.2015 0.4380 0.093 Uiso 0.60 1 calc PR A 1
H3SB H 0.4888 0.1381 0.4438 0.093 Uiso 0.60 1 calc PR A 1
C4S C 0.4549(8) 0.2980(5) 0.4330(7) 0.086(3) Uani 0.60 1 d PD A 1
H4SA H 0.4779 0.3253 0.3637 0.103 Uiso 0.60 1 calc PR A 1
H4SB H 0.5246 0.2872 0.4603 0.103 Uiso 0.60 1 calc PR A 1
H4SC H 0.3852 0.3504 0.4542 0.103 Uiso 0.60 1 calc PR A 1
O2S O 0.3977(5) 0.1214(4) 0.5182(4) 0.0819(16) Uani 0.40 1 d PD B 2
C5S C 0.3428(15) 0.0211(9) 0.6870(6) 0.063(3) Uani 0.40 1 d PD B 2
H5SA H 0.2768 -0.0103 0.7350 0.075 Uiso 0.40 1 calc PR B 2
H5SB H 0.3620 0.0716 0.7062 0.075 Uiso 0.40 1 calc PR B 2
H5SC H 0.4159 -0.0365 0.6806 0.075 Uiso 0.40 1 calc PR B 2
C6S C 0.3019(7) 0.0808(7) 0.5924(6) 0.0783(17) Uani 0.40 1 d PD B 2
H6SA H 0.2749 0.0313 0.5762 0.094 Uiso 0.40 1 calc PR B 2
H6SB H 0.2309 0.1416 0.5981 0.094 Uiso 0.40 1 calc PR B 2
C7S C 0.4006(6) 0.2247(5) 0.5150(5) 0.0705(19) Uani 0.40 1 d PD B 2
H7SA H 0.4297 0.2166 0.5708 0.085 Uiso 0.40 1 calc PR B 2
H7SB H 0.3174 0.2727 0.5158 0.085 Uiso 0.40 1 calc PR B 2
C8S C 0.4877(11) 0.2727(8) 0.4239(8) 0.081(4) Uani 0.40 1 d PD B 2
H8SA H 0.4897 0.3444 0.4192 0.097 Uiso 0.40 1 calc PR B 2
H8SB H 0.4590 0.2791 0.3691 0.097 Uiso 0.40 1 calc PR B 2
H8SC H 0.5702 0.2257 0.4246 0.097 Uiso 0.40 1 calc PR B 2

loop_
_atom_site_aniso_label
_atom_site_aniso_U_11
_atom_site_aniso_U_22
_atom_site_aniso_U_33
_atom_site_aniso_U_23
_atom_site_aniso_U_13
_atom_site_aniso_U_12
Ge 0.02662(9) 0.02212(9) 0.02009(9) -0.00696(6) -0.00603(6) -0.00499(6)
S 0.0334(2) 0.03060(19) 0.02405(18) -0.00515(15) -0.00903(15) -0.01212(16)
Si1 0.0252(2) 0.0251(2) 0.0247(2) -0.00987(16) -0.00494(15) -0.00524(16)
Si2 0.0254(2) 0.0222(2) 0.0260(2) -0.00743(16) -0.00455(16) -0.00506(15)
Si3 0.0306(2) 0.0249(2) 0.0214(2) -0.00537(16) -0.00338(16) -0.00498(17)
N1 0.0272(6) 0.0245(6) 0.0212(6) -0.0083(5) -0.0049(5) -0.0047(5)
N2 0.0271(6) 0.0220(6) 0.0222(6) -0.0064(5) -0.0050(5) -0.0044(5)
C1 0.0474(11) 0.0443(10) 0.0286(9) -0.0108(8) -0.0145(8) 0.0025(8)
C2 0.0711(15) 0.0504(12) 0.0296(10) -0.0088(9) -0.0133(10) -0.0027(11)
C3 0.0521(13) 0.0840(17) 0.0431(11) -0.0216(12) -0.0206(10) -0.0157(12)
C4 0.0391(9) 0.0312(9) 0.0363(9) -0.0093(7) 0.0035(7) -0.0119(7)
C5 0.0544(12) 0.0328(10) 0.0589(13) -0.0113(9) 0.0044(10) -0.0164(9)
C6 0.0442(11) 0.0508(12) 0.0590(13) -0.0130(10) -0.0089(10) -0.0214(9)
C11 0.0288(7) 0.0277(7) 0.0261(7) -0.0117(6) -0.0044(6) -0.0030(6)
C12 0.0321(8) 0.0309(8) 0.0325(8) -0.0108(7) -0.0073(7) -0.0059(6)
C13 0.0358(9) 0.0335(9) 0.0370(9) -0.0097(7) -0.0005(7) -0.0089(7)
C14 0.0507(11) 0.0398(10) 0.0267(8) -0.0105(7) 0.0003(8) -0.0091(8)
C15 0.0571(12) 0.0500(11) 0.0293(9) -0.0170(8) -0.0101(8) -0.0138(9)
C16 0.0380(9) 0.0407(9) 0.0320(9) -0.0155(7) -0.0059(7) -0.0113(7)
C21 0.0266(7) 0.0298(8) 0.0283(8) -0.0075(6) -0.0044(6) -0.0054(6)
C22 0.0318(8) 0.0394(9) 0.0366(9) -0.0135(7) -0.0083(7) -0.0057(7)
C23 0.0333(9) 0.0537(12) 0.0416(10) -0.0113(9) -0.0121(8) -0.0106(8)
C24 0.0253(8) 0.0539(12) 0.0450(11) -0.0061(9) -0.0073(8) -0.0037(8)
C25 0.0343(9) 0.0442(11) 0.0552(12) -0.0183(9) -0.0053(9) 0.0048(8)
C26 0.0372(9) 0.0395(10) 0.0456(10) -0.0189(8) -0.0093(8) -0.0010(8)
C31 0.0328(8) 0.0304(8) 0.0299(8) -0.0106(6) -0.0076(6) -0.0090(6)
C32 0.0373(9) 0.0394(10) 0.0535(11) -0.0238(9) -0.0059(8) -0.0101(8)
C33 0.0507(11) 0.0410(10) 0.0604(13) -0.0260(10) -0.0117(10) -0.0145(9)
C34 0.0498(11) 0.0503(11) 0.0500(11) -0.0168(9) -0.0097(9) -0.0268(9)
C35 0.0390(10) 0.0621(13) 0.0401(10) -0.0233(9) -0.0003(8) -0.0237(9)
C36 0.0369(9) 0.0446(10) 0.0334(9) -0.0195(8) -0.0042(7) -0.0145(8)
C41 0.0286(8) 0.0324(8) 0.0318(8) -0.0035(7) -0.0079(6) -0.0090(6)
C42 0.0399(10) 0.0371(9) 0.0433(10) -0.0058(8) -0.0151(8) -0.0132(8)
C43 0.0583(13) 0.0518(12) 0.0616(14) -0.0050(10) -0.0225(11) -0.0295(11)
C44 0.0432(12) 0.0717(16) 0.0633(15) 0.0043(12) -0.0212(11) -0.0317(11)
C45 0.0291(10) 0.0675(15) 0.0617(14) -0.0020(12) -0.0114(9) -0.0114(10)
C46 0.0323(9) 0.0429(11) 0.0554(12) -0.0082(9) -0.0082(8) -0.0072(8)
C51 0.0290(8) 0.0248(7) 0.0282(8) -0.0082(6) -0.0035(6) -0.0028(6)
C52 0.0360(9) 0.0306(8) 0.0349(9) -0.0105(7) -0.0082(7) -0.0036(7)
C53 0.0436(10) 0.0416(10) 0.0318(9) -0.0095(8) -0.0114(8) -0.0004(8)
C54 0.0504(11) 0.0301(9) 0.0300(9) -0.0028(7) -0.0024(8) -0.0012(8)
C55 0.0486(11) 0.0270(8) 0.0371(9) -0.0080(7) -0.0007(8) -0.0082(7)
C56 0.0374(9) 0.0272(8) 0.0333(8) -0.0095(7) -0.0041(7) -0.0068(7)
C61 0.0408(9) 0.0261(8) 0.0273(8) -0.0094(6) -0.0036(7) -0.0095(7)
C62 0.0473(11) 0.0497(12) 0.0514(12) -0.0288(10) 0.0055(9) -0.0145(9)
C63 0.0719(16) 0.0586(14) 0.0554(14) -0.0391(12) 0.0104(12) -0.0169(12)
C64 0.0885(18) 0.0479(12) 0.0437(11) -0.0240(10) -0.0094(11) -0.0252(12)
C65 0.0657(14) 0.0492(12) 0.0593(13) -0.0240(10) -0.0276(11) -0.0105(10)
C66 0.0459(10) 0.0394(10) 0.0480(11) -0.0223(9) -0.0173(9) -0.0011(8)
O1S 0.071(2) 0.067(2) 0.073(2) -0.0351(19) -0.0174(17) -0.0110(17)
C1S 0.085(7) 0.101(6) 0.084(5) -0.021(4) -0.005(5) -0.033(5)
C2S 0.075(4) 0.082(4) 0.088(3) -0.041(3) -0.015(3) -0.018(3)
C3S 0.078(3) 0.071(3) 0.088(4) -0.030(3) -0.041(3) 0.003(3)
C4S 0.050(4) 0.084(5) 0.126(7) -0.040(4) -0.018(4) -0.011(4)
O2S 0.091(4) 0.087(4) 0.081(4) -0.044(4) 0.000(3) -0.033(3)
C5S 0.054(5) 0.056(5) 0.069(5) -0.027(4) 0.010(5) -0.016(4)
C6S 0.075(4) 0.082(4) 0.088(3) -0.041(3) -0.015(3) -0.018(3)
C7S 0.067(4) 0.074(5) 0.067(5) -0.029(4) -0.022(4) 0.002(4)
C8S 0.060(7) 0.079(7) 0.070(6) -0.006(5) -0.009(4) -0.003(5)

loop_
_atom_type_symbol
_atom_type_description
_atom_type_scat_dispersion_real
_atom_type_scat_dispersion_imag
_atom_type_scat_source
C C 0.0033 0.0016 'International Tables Vol C Tables 4.2.6.8 and 6.1.1.4'
H H 0.0000 0.0000 'International Tables Vol C Tables 4.2.6.8 and 6.1.1.4'
N N 0.0061 0.0033 'International Tables Vol C Tables 4.2.6.8 and 6.1.1.4'
O O 0.0106 0.0060 'International Tables Vol C Tables 4.2.6.8 and 6.1.1.4'
Si Si 0.0817 0.0704 'International Tables Vol C Tables 4.2.6.8 and 6.1.1.4'
S S 0.1246 0.1234 'International Tables Vol C Tables 4.2.6.8 and 6.1.1.4'
Ge Ge 0.1547 1.8001 'International Tables Vol C Tables 4.2.6.8 and 6.1.1.4'

loop_
_geom_angle_atom_site_label_1
_geom_angle_atom_site_label_2
_geom_angle_atom_site_label_3
_geom_angle
_geom_angle_site_symmetry_1
_geom_angle_site_symmetry_3
_geom_angle_publ_flag
N2 Ge N1 85.38(6) . . ?
N2 Ge S 122.45(4) . . ?
N1 Ge S 122.88(4) . . ?
N2 Ge S 116.31(4) . 2_565 ?
N1 Ge S 118.10(4) . 2_565 ?
S Ge S 94.28(2) . 2_565 ?
Ge S Ge 85.72(2) . 2_565 ?
N1 Si1 C21 112.21(7) . . ?
N1 Si1 C11 109.76(7) . . ?
C21 Si1 C11 103.53(7) . . ?
N1 Si1 C31 110.31(7) . . ?
C21 Si1 C31 112.48(8) . . ?
C11 Si1 C31 108.27(7) . . ?
N2 Si2 C61 109.80(7) . . ?
N2 Si2 C51 111.92(7) . . ?
C61 Si2 C51 104.71(8) . . ?
N2 Si2 C41 111.42(7) . . ?
C61 Si2 C41 115.05(8) . . ?
C51 Si2 C41 103.63(8) . . ?
N2 Si3 N1 90.49(6) . . ?
N2 Si3 C1 112.44(8) . . ?
N1 Si3 C1 118.31(8) . . ?
N2 Si3 C4 113.01(8) . . ?
N1 Si3 C4 110.26(8) . . ?
C1 Si3 C4 110.96(9) . . ?
Si1 N1 Si3 131.13(8) . . ?
Si1 N1 Ge 136.91(8) . . ?
Si3 N1 Ge 91.23(6) . . ?
Si2 N2 Si3 134.47(8) . . ?
Si2 N2 Ge 133.22(8) . . ?
Si3 N2 Ge 91.37(6) . . ?
C3 C1 C2 112.24(19) . . ?
C3 C1 Si3 113.36(14) . . ?
C2 C1 Si3 115.56(16) . . ?
C6 C4 C5 110.40(18) . . ?
C6 C4 Si3 113.11(13) . . ?
C5 C4 Si3 112.71(14) . . ?
C16 C11 C12 116.98(15) . . ?
C16 C11 Si1 124.04(13) . . ?
C12 C11 Si1 118.94(12) . . ?
C13 C12 C11 121.42(17) . . ?
C14 C13 C12 120.02(18) . . ?
C15 C14 C13 119.98(17) . . ?
C14 C15 C16 120.03(18) . . ?
C15 C16 C11 121.54(17) . . ?
C22 C21 C26 117.21(16) . . ?
C22 C21 Si1 122.93(13) . . ?
C26 C21 Si1 119.50(14) . . ?
C21 C22 C23 121.47(18) . . ?
C24 C23 C22 119.87(19) . . ?
C23 C24 C25 120.02(18) . . ?
C24 C25 C26 119.95(19) . . ?
C25 C26 C21 121.47(19) . . ?
C36 C31 C32 116.70(16) . . ?
C36 C31 Si1 121.66(13) . . ?
C32 C31 Si1 121.64(13) . . ?
C33 C32 C31 121.35(18) . . ?
C34 C33 C32 120.33(19) . . ?
C33 C34 C35 119.76(18) . . ?
C34 C35 C36 119.68(18) . . ?
C35 C36 C31 122.12(17) . . ?
C42 C41 C46 117.10(17) . . ?
C42 C41 Si2 122.39(14) . . ?
C46 C41 Si2 120.32(15) . . ?
C41 C42 C43 121.2(2) . . ?
C44 C43 C42 120.1(2) . . ?
C45 C44 C43 119.8(2) . . ?
C44 C45 C46 119.8(2) . . ?
C45 C46 C41 122.0(2) . . ?
C52 C51 C56 117.17(16) . . ?
C52 C51 Si2 121.56(13) . . ?
C56 C51 Si2 121.23(13) . . ?
C53 C52 C51 121.70(18) . . ?
C54 C53 C52 119.65(19) . . ?
C55 C54 C53 120.27(17) . . ?
C54 C55 C56 119.92(18) . . ?
C55 C56 C51 121.26(18) . . ?
C62 C61 C66 117.08(18) . . ?
C62 C61 Si2 122.53(16) . . ?
C66 C61 Si2 119.73(14) . . ?
C61 C62 C63 120.9(2) . . ?
C64 C63 C62 120.9(2) . . ?
C63 C64 C65 119.8(2) . . ?
C64 C65 C66 119.5(2) . . ?
C61 C66 C65 121.7(2) . . ?
C2S O1S C3S 112.2(4) . . ?
O1S C2S C1S 111.1(5) . . ?
O1S C3S C4S 109.1(5) . . ?
C6S O2S C7S 110.6(5) . . ?
O2S C6S C5S 111.8(5) . . ?
O2S C7S C8S 107.9(5) . . ?

loop_
_geom_bond_atom_site_label_1
_geom_bond_atom_site_label_2
_geom_bond_distance
_geom_bond_site_symmetry_2
_geom_bond_publ_flag
Ge N2 1.8519(13) . ?
Ge N1 1.8534(13) . ?
Ge S 2.2197(5) . ?
Ge S 2.2484(5) 2_565 ?
S Ge 2.2484(5) 2_565 ?
Si1 N1 1.7337(14) . ?
Si1 C21 1.8772(17) . ?
Si1 C11 1.8822(17) . ?
Si1 C31 1.8848(17) . ?
Si2 N2 1.7326(14) . ?
Si2 C61 1.8696(18) . ?
Si2 C51 1.8815(17) . ?
Si2 C41 1.8825(18) . ?
Si3 N2 1.7675(14) . ?
Si3 N1 1.7704(14) . ?
Si3 C1 1.874(2) . ?
Si3 C4 1.8801(19) . ?
C1 C3 1.512(3) . ?
C1 C2 1.528(3) . ?
C4 C6 1.530(3) . ?
C4 C5 1.538(3) . ?
C11 C16 1.400(2) . ?
C11 C12 1.400(2) . ?
C12 C13 1.393(3) . ?
C13 C14 1.381(3) . ?
C14 C15 1.375(3) . ?
C15 C16 1.393(3) . ?
C21 C22 1.388(3) . ?
C21 C26 1.399(2) . ?
C22 C23 1.397(3) . ?
C23 C24 1.375(3) . ?
C24 C25 1.376(3) . ?
C25 C26 1.389(3) . ?
C31 C36 1.392(2) . ?
C31 C32 1.407(2) . ?
C32 C33 1.387(3) . ?
C33 C34 1.379(3) . ?
C34 C35 1.381(3) . ?
C35 C36 1.391(3) . ?
C41 C42 1.393(3) . ?
C41 C46 1.395(3) . ?
C42 C43 1.394(3) . ?
C43 C44 1.381(4) . ?
C44 C45 1.376(4) . ?
C45 C46 1.387(3) . ?
C51 C52 1.397(3) . ?
C51 C56 1.401(2) . ?
C52 C53 1.387(3) . ?
C53 C54 1.381(3) . ?
C54 C55 1.377(3) . ?
C55 C56 1.390(2) . ?
C61 C62 1.390(3) . ?
C61 C66 1.393(3) . ?
C62 C63 1.394(3) . ?
C63 C64 1.361(4) . ?
C64 C65 1.376(4) . ?
C65 C66 1.395(3) . ?
O1S C2S 1.423(4) . ?
O1S C3S 1.437(3) . ?
C1S C2S 1.517(4) . ?
C3S C4S 1.522(4) . ?
O2S C6S 1.426(4) . ?
O2S C7S 1.432(4) . ?
C5S C6S 1.518(4) . ?
C7S C8S 1.525(4) . ?

loop_
_geom_torsion_atom_site_label_1
_geom_torsion_atom_site_label_2
_geom_torsion_atom_site_label_3
_geom_torsion_atom_site_label_4
_geom_torsion
_geom_torsion_site_symmetry_1
_geom_torsion_site_symmetry_2
_geom_torsion_site_symmetry_3
_geom_torsion_site_symmetry_4
_geom_torsion_publ_flag
N2 Ge S Ge 125.05(5) . . . 2_565 ?
N1 Ge S Ge -127.65(5) . . . 2_565 ?
S Ge S Ge 0.0 2_565 . . 2_565 ?
C21 Si1 N1 Si3 -128.53(10) . . . . ?
C11 Si1 N1 Si3 -14.00(13) . . . . ?
C31 Si1 N1 Si3 105.21(11) . . . . ?
C21 Si1 N1 Ge 64.29(13) . . . . ?
C11 Si1 N1 Ge 178.82(10) . . . . ?
C31 Si1 N1 Ge -61.97(13) . . . . ?
N2 Si3 N1 Si1 -161.76(11) . . . . ?
C1 Si3 N1 Si1 -45.77(14) . . . . ?
C4 Si3 N1 Si1 83.41(12) . . . . ?
N2 Si3 N1 Ge 9.52(6) . . . . ?
C1 Si3 N1 Ge 125.51(8) . . . . ?
C4 Si3 N1 Ge -105.30(8) . . . . ?
N2 Ge N1 Si1 161.27(12) . . . . ?
S Ge N1 Si1 35.20(13) . . . . ?
S Ge N1 Si1 -81.28(11) 2_565 . . . ?
N2 Ge N1 Si3 -9.11(6) . . . . ?
S Ge N1 Si3 -135.18(4) . . . . ?
S Ge N1 Si3 108.34(5) 2_565 . . . ?
C61 Si2 N2 Si3 130.69(11) . . . . ?
C51 Si2 N2 Si3 14.85(14) . . . . ?
C41 Si2 N2 Si3 -100.66(12) . . . . ?
C61 Si2 N2 Ge -63.71(12) . . . . ?
C51 Si2 N2 Ge -179.55(10) . . . . ?
C41 Si2 N2 Ge 64.94(12) . . . . ?
N1 Si3 N2 Si2 160.03(11) . . . . ?
C1 Si3 N2 Si2 38.92(14) . . . . ?
C4 Si3 N2 Si2 -87.65(13) . . . . ?
N1 Si3 N2 Ge -9.53(6) . . . . ?
C1 Si3 N2 Ge -130.64(8) . . . . ?
C4 Si3 N2 Ge 102.79(8) . . . . ?
N1 Ge N2 Si2 -160.65(11) . . . . ?
S Ge N2 Si2 -34.21(12) . . . . ?
S Ge N2 Si2 80.19(11) 2_565 . . . ?
N1 Ge N2 Si3 9.13(6) . . . . ?
S Ge N2 Si3 135.57(4) . . . . ?
S Ge N2 Si3 -110.03(5) 2_565 . . . ?
N2 Si3 C1 C3 73.35(17) . . . . ?
N1 Si3 C1 C3 -30.13(19) . . . . ?
C4 Si3 C1 C3 -158.99(15) . . . . ?
N2 Si3 C1 C2 -155.08(15) . . . . ?
N1 Si3 C1 C2 101.44(17) . . . . ?
C4 Si3 C1 C2 -27.42(19) . . . . ?
N2 Si3 C4 C6 -59.31(16) . . . . ?
N1 Si3 C4 C6 40.29(17) . . . . ?
C1 Si3 C4 C6 173.34(15) . . . . ?
N2 Si3 C4 C5 66.81(17) . . . . ?
N1 Si3 C4 C5 166.41(14) . . . . ?
C1 Si3 C4 C5 -60.54(17) . . . . ?
N1 Si1 C11 C16 106.78(15) . . . . ?
C21 Si1 C11 C16 -133.25(15) . . . . ?
C31 Si1 C11 C16 -13.67(17) . . . . ?
N1 Si1 C11 C12 -75.69(14) . . . . ?
C21 Si1 C11 C12 44.28(15) . . . . ?
C31 Si1 C11 C12 163.86(13) . . . . ?
C16 C11 C12 C13 -1.3(2) . . . . ?
Si1 C11 C12 C13 -179.03(14) . . . . ?
C11 C12 C13 C14 0.1(3) . . . . ?
C12 C13 C14 C15 0.5(3) . . . . ?
C13 C14 C15 C16 0.1(3) . . . . ?
C14 C15 C16 C11 -1.4(3) . . . . ?
C12 C11 C16 C15 1.9(3) . . . . ?
Si1 C11 C16 C15 179.51(15) . . . . ?
N1 Si1 C21 C22 3.76(17) . . . . ?
C11 Si1 C21 C22 -114.52(15) . . . . ?
C31 Si1 C21 C22 128.83(15) . . . . ?
N1 Si1 C21 C26 176.73(14) . . . . ?
C11 Si1 C21 C26 58.45(16) . . . . ?
C31 Si1 C21 C26 -58.20(16) . . . . ?
C26 C21 C22 C23 0.3(3) . . . . ?
Si1 C21 C22 C23 173.43(15) . . . . ?
C21 C22 C23 C24 0.8(3) . . . . ?
C22 C23 C24 C25 -1.0(3) . . . . ?
C23 C24 C25 C26 0.1(3) . . . . ?
C24 C25 C26 C21 1.0(3) . . . . ?
C22 C21 C26 C25 -1.2(3) . . . . ?
Si1 C21 C26 C25 -174.58(16) . . . . ?
N1 Si1 C31 C36 3.89(17) . . . . ?
C21 Si1 C31 C36 -122.21(15) . . . . ?
C11 Si1 C31 C36 124.01(15) . . . . ?
N1 Si1 C31 C32 -175.04(15) . . . . ?
C21 Si1 C31 C32 58.86(17) . . . . ?
C11 Si1 C31 C32 -54.92(17) . . . . ?
C36 C31 C32 C33 2.2(3) . . . . ?
Si1 C31 C32 C33 -178.84(17) . . . . ?
C31 C32 C33 C34 -0.2(3) . . . . ?
C32 C33 C34 C35 -1.7(3) . . . . ?
C33 C34 C35 C36 1.5(3) . . . . ?
C34 C35 C36 C31 0.6(3) . . . . ?
C32 C31 C36 C35 -2.3(3) . . . . ?
Si1 C31 C36 C35 178.68(15) . . . . ?
N2 Si2 C41 C42 -1.33(18) . . . . ?
C61 Si2 C41 C42 124.46(16) . . . . ?
C51 Si2 C41 C42 -121.85(16) . . . . ?
N2 Si2 C41 C46 173.41(15) . . . . ?
C61 Si2 C41 C46 -60.79(18) . . . . ?
C51 Si2 C41 C46 52.90(18) . . . . ?
C46 C41 C42 C43 -0.2(3) . . . . ?
Si2 C41 C42 C43 174.74(17) . . . . ?
C41 C42 C43 C44 0.7(3) . . . . ?
C42 C43 C44 C45 0.0(4) . . . . ?
C43 C44 C45 C46 -1.3(4) . . . . ?
C44 C45 C46 C41 1.9(4) . . . . ?
C42 C41 C46 C45 -1.1(3) . . . . ?
Si2 C41 C46 C45 -176.13(18) . . . . ?
N2 Si2 C51 C52 -88.75(15) . . . . ?
C61 Si2 C51 C52 152.36(14) . . . . ?
C41 Si2 C51 C52 31.43(16) . . . . ?
N2 Si2 C51 C56 93.68(15) . . . . ?
C61 Si2 C51 C56 -25.21(16) . . . . ?
C41 Si2 C51 C56 -146.15(14) . . . . ?
C56 C51 C52 C53 -2.1(3) . . . . ?
Si2 C51 C52 C53 -179.77(14) . . . . ?
C51 C52 C53 C54 0.7(3) . . . . ?
C52 C53 C54 C55 0.8(3) . . . . ?
C53 C54 C55 C56 -0.9(3) . . . . ?
C54 C55 C56 C51 -0.6(3) . . . . ?
C52 C51 C56 C55 2.1(3) . . . . ?
Si2 C51 C56 C55 179.73(14) . . . . ?
N2 Si2 C61 C62 161.99(15) . . . . ?
C51 Si2 C61 C62 -77.69(17) . . . . ?
C41 Si2 C61 C62 35.37(19) . . . . ?
N2 Si2 C61 C66 -27.60(17) . . . . ?
C51 Si2 C61 C66 92.71(16) . . . . ?
C41 Si2 C61 C66 -154.23(14) . . . . ?
C66 C61 C62 C63 -2.1(3) . . . . ?
Si2 C61 C62 C63 168.51(19) . . . . ?
C61 C62 C63 C64 0.1(4) . . . . ?
C62 C63 C64 C65 1.9(4) . . . . ?
C63 C64 C65 C66 -1.7(4) . . . . ?
C62 C61 C66 C65 2.3(3) . . . . ?
Si2 C61 C66 C65 -168.65(17) . . . . ?
C64 C65 C66 C61 -0.4(3) . . . . ?
C3S O1S C2S C1S 173.1(7) . . . . ?
C2S O1S C3S C4S 177.7(5) . . . . ?
C7S O2S C6S C5S -85.6(9) . . . . ?
C6S O2S C7S C8S -169.5(8) . . . . ?
